data_2219553
loop_
_publ_author_name
'Karapetyan, Harutyun A.'

_publ_section_title
;
 <small>L</small>-Argininium ethyl sulfate
;
_journal_coeditor_code CV2443
_journal_issue 10
_journal_name_full 'Acta Crystallographica Section E'
_journal_page_first o1982
_journal_paper_doi 10.1107/S1600536808029954
_journal_volume 64
_journal_year 2008
_chemical_formula_iupac 'C6 H15 N4 O2 +, C2 H5 O4 S -'
_chemical_formula_moiety 'C6 H15 N4 O2 +, C2 H5 O4 S -'
_chemical_formula_sum 'C8 H20 N4 O6 S'
_chemical_formula_weight 300.34
_chemical_name_systematic
;
L-Argininium ethyl sulfate
;
_space_group_IT_number 19
_symmetry_cell_setting orthorhombic
_symmetry_space_group_name_Hall 'P 2ac 2ab'
_symmetry_space_group_name_H-M 'P 21 21 21'
_atom_sites_solution_hydrogens geom
_atom_sites_solution_primary direct
_atom_sites_solution_secondary difmap
_audit_creation_method SHELXL-97
_cell_angle_alpha 90.00
_cell_angle_beta 90.00
_cell_angle_gamma 90.00
_cell_formula_units_Z 4
_cell_length_a 9.1504(18)
_cell_length_b 12.519(3)
_cell_length_c 12.551(3)
_cell_measurement_reflns_used 24
_cell_measurement_temperature 293(2)
_cell_measurement_theta_max 16
_cell_measurement_theta_min 14
_cell_volume 1437.8(6)
_computing_cell_refinement 'LS in CAD-4 Manual (Enraf--Nonius, 1988)'
_computing_data_collection 'DATCOL in CAD-4 Manual (Enraf--Nonius, 1988)'
_computing_data_reduction 'HELENA (Spek, 1997)'
_computing_molecular_graphics 'SHELXTL (Sheldrick, 2008)'
_computing_publication_material 'SHELXTL (Sheldrick, 2008)'
_computing_structure_refinement 'SHELXL97 (Sheldrick, 2008)'
_computing_structure_solution 'SHELXS97 (Sheldrick, 2008)'
_diffrn_ambient_temperature 293(2)
_diffrn_measured_fraction_theta_full 0.998
_diffrn_measured_fraction_theta_max 0.998
_diffrn_measurement_device_type 'Enraf--Nonius CAD-4'
_diffrn_measurement_method \w/2\q
_diffrn_radiation_monochromator graphite
_diffrn_radiation_source 'fine-focus sealed tube'
_diffrn_radiation_type MoK\a
_diffrn_radiation_wavelength 0.71073
_diffrn_reflns_av_R_equivalents 0.0615
_diffrn_reflns_av_sigmaI/netI 0.0476
_diffrn_reflns_limit_h_max 12
_diffrn_reflns_limit_h_min 0
_diffrn_reflns_limit_k_max 17
_diffrn_reflns_limit_k_min 0
_diffrn_reflns_limit_l_max 17
_diffrn_reflns_limit_l_min -17
_diffrn_reflns_number 4566
_diffrn_reflns_theta_full 29.97
_diffrn_reflns_theta_max 29.97
_diffrn_reflns_theta_min 2.30
_diffrn_standards_decay_% 0
_diffrn_standards_interval_count 400
_diffrn_standards_interval_time 3600
_diffrn_standards_number 3
_exptl_absorpt_coefficient_mu 0.253
_exptl_absorpt_correction_type none
_exptl_crystal_colour colourless
_exptl_crystal_density_diffrn 1.387
_exptl_crystal_density_method 'not measured'
_exptl_crystal_description block
_exptl_crystal_F_000 640
_exptl_crystal_size_max 0.26
_exptl_crystal_size_mid 0.22
_exptl_crystal_size_min 0.14
_refine_diff_density_max 0.736
_refine_diff_density_min -0.592
_refine_ls_abs_structure_details 'Flack (1983), 1775 Friedel pairs'
_refine_ls_abs_structure_Flack 0.05(16)
_refine_ls_extinction_coef 0.007(2)
_refine_ls_extinction_expression Fc^*^=kFc[1+0.001xFc^2^\l^3^/sin(2\q)]^-1/4^
_refine_ls_extinction_method 'SHELXL97 (Sheldrick, 2008)'
_refine_ls_goodness_of_fit_ref 1.028
_refine_ls_hydrogen_treatment constr
_refine_ls_matrix_type full
_refine_ls_number_parameters 175
_refine_ls_number_reflns 4171
_refine_ls_number_restraints 0
_refine_ls_restrained_S_all 1.028
_refine_ls_R_factor_all 0.0985
_refine_ls_R_factor_gt 0.0715
_refine_ls_shift/su_max 0.000
_refine_ls_shift/su_mean 0.000
_refine_ls_structure_factor_coef Fsqd
_refine_ls_weighting_details 'calc w=1/[\s^2^(Fo^2^)+(0.0927P)^2^+1.2922P] where P=(Fo^2^+2Fc^2^)/3'
_refine_ls_weighting_scheme calc
_refine_ls_wR_factor_gt 0.1822
_refine_ls_wR_factor_ref 0.2023
_reflns_number_gt 3091
_reflns_number_total 4171
_reflns_threshold_expression I>2\s(I)
_cod_data_source_file cv2443.cif
_cod_data_source_block I
_cod_original_cell_volume 1437.8(5)
_cod_original_formula_sum 'C8 H20 N4 O6 S1'
_cod_database_code 2219553
_cod_database_fobs_code 2219553

loop_
_symmetry_equiv_pos_as_xyz
'x, y, z'
'-x+1/2, -y, z+1/2'
'-x, y+1/2, -z+1/2'
'x+1/2, -y+1/2, -z'

loop_
_atom_site_type_symbol
_atom_site_label
_atom_site_fract_x
_atom_site_fract_y
_atom_site_fract_z
_atom_site_U_iso_or_equiv
_atom_site_adp_type
_atom_site_calc_flag
_atom_site_refinement_flags
_atom_site_occupancy
S S1 0.23564(11) 0.86276(9) 0.82316(10) 0.0575(3) Uani d . 1
O O1 0.1060(2) 0.6386(2) 0.5342(2) 0.0447(6) Uani d . 1
O O2 0.3427(3) 0.6749(2) 0.5555(3) 0.0541(8) Uani d . 1
O O3 0.3324(5) 0.7594(3) 0.8318(5) 0.126(2) Uani d . 1
O O4 0.0977(4) 0.8395(4) 0.7810(5) 0.114(2) Uani d . 1
O O5 0.3241(6) 0.9208(6) 0.7447(3) 0.126(2) Uani d . 1
O O6 0.2501(5) 0.9140(2) 0.9236(3) 0.0755(11) Uani d . 1
N N1 0.3133(3) 0.8825(2) 0.5232(2) 0.0331(5) Uani d . 1
H H1A 0.3969 0.8533 0.5017 0.050 Uiso calc R 1
H H1B 0.3140 0.8890 0.5938 0.050 Uiso calc R 1
H H1C 0.3032 0.9467 0.4937 0.050 Uiso calc R 1
N N2 0.1657(4) 0.7002(3) 0.1525(2) 0.0450(7) Uani d . 1
H H2 0.0751 0.7186 0.1518 0.054 Uiso calc R 1
N N3 0.0934(4) 0.5395(3) 0.0841(3) 0.0531(9) Uani d . 1
H H3A 0.1139 0.4759 0.0629 0.064 Uiso calc R 1
H H3B 0.0051 0.5627 0.0803 0.064 Uiso calc R 1
N N4 0.3325(4) 0.5638(3) 0.1274(3) 0.0519(9) Uani d . 1
H H4A 0.4024 0.6035 0.1505 0.062 Uiso calc R 1
H H4B 0.3503 0.4994 0.1074 0.062 Uiso calc R 1
C C1 0.2151(3) 0.6992(3) 0.5313(3) 0.0340(6) Uani d . 1
C C2 0.1889(3) 0.8130(2) 0.4905(2) 0.0296(6) Uani d . 1
H H1 0.0993 0.8406 0.5233 0.036 Uiso calc R 1
C C3 0.1696(3) 0.8141(3) 0.3697(2) 0.0332(6) Uani d . 1
H H3C 0.0883 0.7678 0.3515 0.040 Uiso calc R 1
H H3D 0.1437 0.8860 0.3479 0.040 Uiso calc R 1
C C4 0.3030(4) 0.7788(3) 0.3057(3) 0.0392(7) Uani d . 1
H H4C 0.3842 0.8262 0.3209 0.047 Uiso calc R 1
H H4D 0.3309 0.7072 0.3272 0.047 Uiso calc R 1
C C5 0.2713(4) 0.7799(3) 0.1865(3) 0.0408(7) Uani d . 1
H H5A 0.2353 0.8501 0.1670 0.049 Uiso calc R 1
H H5B 0.3621 0.7683 0.1483 0.049 Uiso calc R 1
C C6 0.1980(4) 0.6018(3) 0.1226(3) 0.0400(8) Uani d . 1
C C7 0.2636(9) 0.6578(5) 0.8418(6) 0.100(2) Uani d . 1
H H7A 0.2037 0.6434 0.7797 0.120 Uiso calc R 1
H H7B 0.2012 0.6567 0.9043 0.120 Uiso calc R 1
C C8 0.3784(9) 0.5765(5) 0.8517(5) 0.098(2) Uani d . 1
H H8A 0.4249 0.5665 0.7838 0.147 Uiso calc R 1
H H8B 0.3359 0.5103 0.8747 0.147 Uiso calc R 1
H H8C 0.4496 0.5996 0.9029 0.147 Uiso calc R 1

loop_
_atom_site_aniso_label
_atom_site_aniso_U_11
_atom_site_aniso_U_22
_atom_site_aniso_U_33
_atom_site_aniso_U_12
_atom_site_aniso_U_13
_atom_site_aniso_U_23
S1 0.0378(5) 0.0573(6) 0.0773(7) 0.0002(4) 0.0002(4) -0.0298(5)
O1 0.0284(11) 0.0372(12) 0.0686(17) -0.0036(10) -0.0039(11) 0.0095(12)
O2 0.0285(12) 0.0425(14) 0.091(2) -0.0015(10) -0.0121(13) 0.0221(14)
O3 0.067(2) 0.070(3) 0.241(7) 0.014(2) -0.018(3) -0.067(4)
O4 0.0435(17) 0.094(3) 0.205(6) 0.0008(19) -0.016(3) -0.055(3)
O5 0.103(3) 0.213(6) 0.061(2) -0.050(4) 0.017(2) -0.028(3)
O6 0.121(3) 0.0484(15) 0.0577(17) 0.006(2) 0.017(2) -0.0105(14)
N1 0.0310(12) 0.0337(13) 0.0347(12) 0.0004(10) -0.0024(10) -0.0021(10)
N2 0.0364(15) 0.0459(16) 0.0528(17) 0.0022(13) 0.0005(13) -0.0137(14)
N3 0.0346(15) 0.0485(17) 0.076(2) -0.0008(13) -0.0013(16) -0.0241(17)
N4 0.0336(15) 0.0494(18) 0.073(2) 0.0035(13) -0.0012(15) -0.0241(17)
C1 0.0281(14) 0.0341(14) 0.0396(15) 0.0023(12) 0.0025(12) 0.0055(12)
C2 0.0214(11) 0.0297(13) 0.0377(15) 0.0021(10) 0.0025(11) 0.0017(12)
C3 0.0285(13) 0.0346(15) 0.0364(14) 0.0024(12) 0.0006(12) 0.0001(12)
C4 0.0299(15) 0.0458(17) 0.0421(17) -0.0007(13) 0.0029(13) -0.0074(14)
C5 0.0439(18) 0.0385(16) 0.0401(17) -0.0027(14) 0.0093(15) -0.0078(13)
C6 0.0355(17) 0.0437(18) 0.0406(17) -0.0023(14) 0.0059(14) -0.0087(14)
C7 0.118(6) 0.072(4) 0.111(5) -0.010(4) 0.000(4) 0.032(3)
C8 0.153(7) 0.057(3) 0.084(4) 0.005(4) 0.022(4) 0.002(3)

loop_
_atom_type_symbol
_atom_type_description
_atom_type_scat_dispersion_real
_atom_type_scat_dispersion_imag
_atom_type_scat_source
C C 0.0033 0.0000 'International Tables Vol C Tables 4.2.6.8 and 6.1.1.4'
H H 0.0000 0.0000 'International Tables Vol C Tables 4.2.6.8 and 6.1.1.4'
N N 0.0061 0.0000 'International Tables Vol C Tables 4.2.6.8 and 6.1.1.4'
O O 0.0106 0.0000 'International Tables Vol C Tables 4.2.6.8 and 6.1.1.4'

loop_
_geom_angle_atom_site_label_1
_geom_angle_atom_site_label_2
_geom_angle_atom_site_label_3
_geom_angle
_geom_angle_publ_flag
O4 S1 O6 120.9(3) n
O4 S1 O5 110.3(3) n
O6 S1 O5 108.7(3) n
O4 S1 O3 111.3(3) n
O6 S1 O3 105.0(3) n
O5 S1 O3 98.2(4) n
C7 O3 S1 119.5(4) n
C2 N1 H1A 109.5 n
C2 N1 H1B 109.5 n
H1A N1 H1B 109.5 n
C2 N1 H1C 109.5 n
H1A N1 H1C 109.5 n
H1B N1 H1C 109.5 n
C6 N2 C5 125.1(3) n
C6 N2 H2 117.5 n
C5 N2 H2 117.5 n
C6 N3 H3A 120.0 n
C6 N3 H3B 120.0 n
H3A N3 H3B 120.0 n
C6 N4 H4A 120.0 n
C6 N4 H4B 120.0 n
H4A N4 H4B 120.0 n
O2 C1 O1 126.3(3) n
O2 C1 C2 117.1(3) n
O1 C1 C2 116.6(3) n
N1 C2 C3 110.9(2) n
N1 C2 C1 109.3(2) n
C3 C2 C1 111.0(3) n
N1 C2 H1 108.5 n
C3 C2 H1 108.5 n
C1 C2 H1 108.5 n
C4 C3 C2 115.3(3) n
C4 C3 H3C 108.4 n
C2 C3 H3C 108.4 n
C4 C3 H3D 108.4 n
C2 C3 H3D 108.4 n
H3C C3 H3D 107.5 n
C5 C4 C3 111.2(3) n
C5 C4 H4C 109.4 n
C3 C4 H4C 109.4 n
C5 C4 H4D 109.4 n
C3 C4 H4D 109.4 n
H4C C4 H4D 108.0 n
N2 C5 C4 114.1(3) n
N2 C5 H5A 108.7 n
C4 C5 H5A 108.7 n
N2 C5 H5B 108.7 n
C4 C5 H5B 108.7 n
H5A C5 H5B 107.6 n
N4 C6 N2 122.1(3) n
N4 C6 N3 118.5(3) n
N2 C6 N3 119.4(3) n
O3 C7 C8 108.1(6) n
O3 C7 H7A 110.1 n
C8 C7 H7A 110.1 n
O3 C7 H7B 110.1 n
C8 C7 H7B 110.1 n
H7A C7 H7B 108.4 n
C7 C8 H8A 109.5 n
C7 C8 H8B 109.5 n
H8A C8 H8B 109.5 n
C7 C8 H8C 109.5 n
H8A C8 H8C 109.5 n
H8B C8 H8C 109.5 n

loop_
_geom_bond_atom_site_label_1
_geom_bond_atom_site_label_2
_geom_bond_distance
_geom_bond_publ_flag
S1 O4 1.399(4) n
S1 O6 1.421(3) n
S1 O5 1.468(5) n
S1 O3 1.571(4) n
O1 C1 1.255(4) n
O2 C1 1.244(4) n
O3 C7 1.426(7) n
N1 C2 1.490(4) n
N1 H1A 0.8900 n
N1 H1B 0.8900 n
N1 H1C 0.8900 n
N2 C6 1.322(5) n
N2 C5 1.453(5) n
N2 H2 0.8600 n
N3 C6 1.326(5) n
N3 H3A 0.8600 n
N3 H3B 0.8600 n
N4 C6 1.321(5) n
N4 H4A 0.8600 n
N4 H4B 0.8600 n
C1 C2 1.533(4) n
C2 C3 1.527(4) n
C2 H1 0.9800 n
C3 C4 1.526(4) n
C3 H3C 0.9700 n
C3 H3D 0.9700 n
C4 C5 1.524(5) n
C4 H4C 0.9700 n
C4 H4D 0.9700 n
C5 H5A 0.9700 n
C5 H5B 0.9700 n
C7 C8 1.467(9) n
C7 H7A 0.9700 n
C7 H7B 0.9700 n
C8 H8A 0.9600 n
C8 H8B 0.9600 n
C8 H8C 0.9600 n

loop_
_geom_hbond_atom_site_label_D
_geom_hbond_atom_site_label_H
_geom_hbond_atom_site_label_A
_geom_hbond_site_symmetry_A
_geom_hbond_distance_DH
_geom_hbond_distance_HA
_geom_hbond_distance_DA
_geom_hbond_angle_DHA
N1 H1B O5 1_555 0.89 1.94 2.823(5) 172.9
N1 H1C O6 2_574 0.89 2.01 2.896(4) 171.7
N1 H1A O1 4_566 0.89 1.97 2.786(4) 152.1
N2 H2 O3 4_466 0.86 2.25 3.098(6) 169.7
N3 H3B O6 4_466 0.86 2.35 3.196(5) 167.2
N3 H3A O2 2_564 0.86 1.93 2.771(4) 164.7
N4 H4B O1 2_564 0.86 2.00 2.847(4) 169.5
N4 H4A O4 4_566 0.86 2.11 2.945(5) 164.5

loop_
_geom_torsion_atom_site_label_1
_geom_torsion_atom_site_label_2
_geom_torsion_atom_site_label_3
_geom_torsion_atom_site_label_4
_geom_torsion
_geom_torsion_publ_flag
O4 S1 O3 C7 -25.9(8) n
O6 S1 O3 C7 106.5(6) n
O5 S1 O3 C7 -141.5(6) n
O2 C1 C2 N1 -19.4(4) n
O1 C1 C2 N1 162.5(3) n
O2 C1 C2 C3 103.2(4) n
O1 C1 C2 C3 -74.9(4) n
N1 C2 C3 C4 57.9(4) n
C1 C2 C3 C4 -63.9(3) n
C2 C3 C4 C5 178.5(3) n
C6 N2 C5 C4 -89.4(4) n
C3 C4 C5 N2 -67.5(4) n
C5 N2 C6 N4 4.4(6) n
C5 N2 C6 N3 -173.9(3) n
S1 O3 C7 C8 -178.3(5) n

loop_
_cod_related_entry_id
_cod_related_entry_database
_cod_related_entry_code
1 ChemSpider 30655615
